data_7000368
loop_
_publ_author_name
'Lotz, Simon'
'Crause, Chantelle'
'Olivier, Andrew J.'
'Liles, David C.'
'G\"orls, Helmar'
'Landman, Maril\'e'
'Bezuidenhout, Daniela I.'

_publ_section_title
;
 Synthesis and reactivity of metal carbene complexes with heterobiaryl
 spacer substituents
;
_journal_issue 4
_journal_name_full 'Dalton Transactions'
_journal_page_first 697
_journal_paper_doi 10.1039/b811762d
_journal_year 2009
_chemical_formula_moiety 'C15 H8 O7 S W'
_chemical_formula_sum 'C15 H8 O7 S W'
_chemical_formula_weight 516.12
_chemical_name_systematic
;
?
;
_space_group_IT_number 62
_symmetry_cell_setting orthorhombic
_symmetry_space_group_name_Hall '-P 2ac 2n'
_symmetry_space_group_name_H-M 'P n m a'
_atom_sites_solution_hydrogens geom
_atom_sites_solution_primary direct
_atom_sites_solution_secondary difmap
_audit_creation_method SHELXL-97
_cell_angle_alpha 90.00
_cell_angle_beta 90.00
_cell_angle_gamma 90.00
_cell_formula_units_Z 8
_cell_length_a 30.1832(9)
_cell_length_b 7.4839(2)
_cell_length_c 14.6691(4)
_cell_measurement_reflns_used 10908
_cell_measurement_temperature 183(2)
_cell_measurement_theta_max 27.50
_cell_measurement_theta_min 1.94
_cell_volume 3313.57(16)
_computing_cell_refinement DENZO
_computing_data_collection COLLECT
_computing_data_reduction DEMZO
_computing_molecular_graphics SHELXTL/PC
_computing_publication_material SHELXL-97
_computing_structure_refinement 'SHELXL-97 (Sheldrick, 1997)'
_computing_structure_solution 'SHELXS-97 (Sheldrick, 1990)'
_diffrn_ambient_temperature 183(2)
_diffrn_measured_fraction_theta_full 0.974
_diffrn_measured_fraction_theta_max 0.974
_diffrn_measurement_device_type KappaCCD
_diffrn_measurement_method 'phi- + omega-scan'
_diffrn_radiation_monochromator graphite
_diffrn_radiation_source 'fine-focus sealed tube'
_diffrn_radiation_type MoK\a
_diffrn_radiation_wavelength 0.71073
_diffrn_reflns_av_R_equivalents 0.0437
_diffrn_reflns_av_sigmaI/netI 0.0407
_diffrn_reflns_limit_h_max 39
_diffrn_reflns_limit_h_min -34
_diffrn_reflns_limit_k_max 5
_diffrn_reflns_limit_k_min -9
_diffrn_reflns_limit_l_max 18
_diffrn_reflns_limit_l_min -16
_diffrn_reflns_number 10908
_diffrn_reflns_theta_full 27.50
_diffrn_reflns_theta_max 27.50
_diffrn_reflns_theta_min 1.94
_exptl_absorpt_coefficient_mu 7.131
_exptl_absorpt_correction_T_max 0.584
_exptl_absorpt_correction_T_min 0.536
_exptl_absorpt_correction_type multi-scan
_exptl_absorpt_process_details
;
[c.f. R.H. blessing, acta cryst. (1995), a51, 33-38]
;
_exptl_crystal_colour red
_exptl_crystal_density_diffrn 2.069
_exptl_crystal_density_method 'not measured'
_exptl_crystal_description prism
_exptl_crystal_F_000 1952
_exptl_crystal_size_max 0.08
_exptl_crystal_size_mid 0.07
_exptl_crystal_size_min 0.06
_refine_diff_density_max 1.865
_refine_diff_density_min -2.403
_refine_diff_density_rms 0.245
_refine_ls_extinction_method none
_refine_ls_goodness_of_fit_ref 1.017
_refine_ls_hydrogen_treatment constr
_refine_ls_matrix_type full
_refine_ls_number_parameters 265
_refine_ls_number_reflns 3994
_refine_ls_number_restraints 0
_refine_ls_restrained_S_all 1.017
_refine_ls_R_factor_all 0.0448
_refine_ls_R_factor_gt 0.0342
_refine_ls_shift/su_max 0.025
_refine_ls_shift/su_mean 0.001
_refine_ls_structure_factor_coef Fsqd
_refine_ls_weighting_details 'calc w=1/[\s^2^(Fo^2^)+(0.0387P)^2^+13.8287P] where P=(Fo^2^+2Fc^2^)/3'
_refine_ls_weighting_scheme calc
_refine_ls_wR_factor_gt 0.0831
_refine_ls_wR_factor_ref 0.0879
_reflns_number_gt 3517
_reflns_number_total 3994
_reflns_threshold_expression >2sigma(I)
_cod_data_source_file b811762d.txt
_cod_data_source_block FO1543
_cod_original_sg_symbol_Hall -P2ac2n
_cod_original_sg_symbol_H-M Pnma
_cod_database_code 7000368

loop_
_symmetry_equiv_pos_as_xyz
'x, y, z'
'-x+1/2, -y, z+1/2'
'-x, y+1/2, -z'
'x+1/2, -y+1/2, -z+1/2'
'-x, -y, -z'
'x-1/2, y, -z-1/2'
'x, -y-1/2, z'
'-x-1/2, y-1/2, z-1/2'

loop_
_atom_site_label
_atom_site_type_symbol
_atom_site_fract_x
_atom_site_fract_y
_atom_site_fract_z
_atom_site_U_iso_or_equiv
_atom_site_adp_type
_atom_site_occupancy
_atom_site_symmetry_multiplicity
_atom_site_calc_flag
_atom_site_refinement_flags
_atom_site_disorder_assembly
_atom_site_disorder_group
W1A W 0.474079(9) 0.2500 0.748294(18) 0.03023(10) Uani 1 2 d S . .
S1A S 0.63343(6) 0.2500 0.68480(12) 0.0321(4) Uani 1 2 d S . .
O1A O 0.57435(17) 0.2500 0.8231(3) 0.0351(12) Uani 1 2 d S . .
O2A O 0.72069(18) 0.2500 0.5890(4) 0.0466(14) Uani 1 2 d S . .
O3A O 0.47623(17) -0.0501(7) 0.5951(3) 0.0630(13) Uani 1 1 d . . .
O4A O 0.3695(2) 0.2500 0.7348(5) 0.074(2) Uani 1 2 d S . .
O5A O 0.46316(17) -0.0477(7) 0.9011(3) 0.0655(13) Uani 1 1 d . . .
C1A C 0.5478(2) 0.2500 0.7509(4) 0.0285(14) Uani 1 2 d S . .
C2A C 0.5761(2) 0.2500 0.6726(4) 0.0279(14) Uani 1 2 d S . .
C3A C 0.5653(2) 0.2500 0.5798(5) 0.0334(16) Uani 1 2 d S . .
H3AA H 0.5357 0.2500 0.5577 0.040 Uiso 1 2 calc SR . .
C4A C 0.6021(2) 0.2500 0.5235(5) 0.0378(17) Uani 1 2 d S . .
H4AA H 0.6001 0.2500 0.4589 0.045 Uiso 1 2 calc SR . .
C5A C 0.6420(2) 0.2500 0.5694(5) 0.0339(16) Uani 1 2 d S . .
C6A C 0.6854(2) 0.2500 0.5298(5) 0.0375(17) Uani 1 2 d S . .
C7A C 0.6994(3) 0.2500 0.4405(6) 0.065(3) Uani 1 2 d S . .
H7AA H 0.6820 0.2500 0.3866 0.078 Uiso 1 2 calc SR . .
C8A C 0.7470(3) 0.2500 0.4489(7) 0.070(3) Uani 1 2 d S . .
H8AA H 0.7673 0.2500 0.3994 0.084 Uiso 1 2 calc SR . .
C9A C 0.7579(3) 0.2500 0.5353(7) 0.047(2) Uani 1 2 d S . .
H9AA H 0.7874 0.2500 0.5577 0.056 Uiso 1 2 calc SR . .
C10A C 0.5579(3) 0.2500 0.9142(5) 0.053(2) Uani 1 2 d S . .
H10A H 0.5828 0.2500 0.9571 0.080 Uiso 1 2 calc SR . .
H10B H 0.5397 0.1431 0.9241 0.080 Uiso 0.50 1 calc PR . .
H10C H 0.5397 0.3569 0.9241 0.080 Uiso 0.50 1 calc PR . .
C12A C 0.47625(19) 0.0560(9) 0.6501(4) 0.0418(13) Uani 1 1 d . . .
C13A C 0.4068(3) 0.2500 0.7399(6) 0.048(2) Uani 1 2 d S . .
C14A C 0.46843(19) 0.0578(9) 0.8464(4) 0.0433(13) Uani 1 1 d . . .
W1B W 0.818303(10) -0.2500 0.63287(2) 0.03352(10) Uani 1 2 d S . .
S1B S 0.69967(8) -0.2500 0.66751(19) 0.0575(6) Uani 1 2 d S . .
O1B O 0.76552(19) -0.2500 0.4426(4) 0.0532(16) Uani 1 2 d S . .
O2B O 0.6280(4) -0.2500 0.7993(5) 0.087(3) Uani 1 2 d S . .
O3B O 0.86994(17) 0.0579(7) 0.5297(4) 0.0704(14) Uani 1 1 d . . .
O4B O 0.8985(3) -0.2500 0.7719(5) 0.071(2) Uani 1 2 d S . .
O5B O 0.77314(18) 0.0470(7) 0.7573(3) 0.0667(15) Uani 1 1 d . . .
C1B C 0.7634(2) -0.2500 0.5316(5) 0.0377(17) Uani 1 2 d S . .
C2B C 0.7160(3) -0.2500 0.5544(6) 0.0445(19) Uani 1 2 d S . .
C3B C 0.6810(3) -0.2500 0.4951(8) 0.065(3) Uani 1 2 d S . .
H3BA H 0.6838 -0.2500 0.4306 0.078 Uiso 1 2 calc SR . .
C4B C 0.6408(3) -0.2500 0.5410(8) 0.063(3) Uani 1 2 d S . .
H4BA H 0.6128 -0.2500 0.5112 0.075 Uiso 1 2 calc SR . .
C5B C 0.6454(3) -0.2500 0.6318(7) 0.052(2) Uani 1 2 d S . .
C6B C 0.6131(3) -0.2500 0.7033(8) 0.057(2) Uani 1 2 d S . .
C7B C 0.5686(3) -0.2500 0.6907(6) 0.0427(19) Uani 1 2 d S . .
H7BA H 0.5540 -0.2500 0.6333 0.051 Uiso 1 2 calc SR . .
C8B C 0.5479(4) -0.2500 0.7747(8) 0.065(3) Uani 1 2 d S . .
H8BA H 0.5169 -0.2500 0.7855 0.078 Uiso 1 2 calc SR . .
C9B C 0.5810(6) -0.2500 0.8400(8) 0.094(5) Uani 1 2 d S . .
H9BA H 0.5753 -0.2500 0.9037 0.112 Uiso 1 2 calc SR . .
C10B C 0.8064(3) -0.2500 0.3920(6) 0.067(3) Uani 1 2 d S . .
H10D H 0.7999 -0.2500 0.3266 0.100 Uiso 1 2 calc SR . .
H10E H 0.8236 -0.3569 0.4076 0.100 Uiso 0.50 1 calc PR . .
H10F H 0.8236 -0.1431 0.4076 0.100 Uiso 0.50 1 calc PR . .
C12B C 0.85054(19) -0.0532(8) 0.5649(4) 0.0426(13) Uani 1 1 d . . .
C13B C 0.8694(3) -0.2500 0.7226(5) 0.0441(19) Uani 1 2 d S . .
C14B C 0.7882(2) -0.0586(9) 0.7103(4) 0.0472(14) Uani 1 1 d . . .

loop_
_atom_site_aniso_label
_atom_site_aniso_U_11
_atom_site_aniso_U_22
_atom_site_aniso_U_33
_atom_site_aniso_U_23
_atom_site_aniso_U_13
_atom_site_aniso_U_12
W1A 0.02924(16) 0.03918(18) 0.02228(15) 0.000 0.00001(10) 0.000
S1A 0.0292(8) 0.0433(10) 0.0239(8) 0.000 -0.0044(6) 0.000
O1A 0.038(3) 0.051(3) 0.016(2) 0.000 -0.004(2) 0.000
O2A 0.032(3) 0.063(4) 0.045(3) 0.000 -0.001(2) 0.000
O3A 0.081(3) 0.065(3) 0.042(2) -0.021(2) 0.002(2) -0.022(3)
O4A 0.034(4) 0.107(7) 0.081(5) 0.000 -0.008(3) 0.000
O5A 0.079(3) 0.068(3) 0.049(3) 0.022(3) 0.017(2) -0.007(3)
C1A 0.034(4) 0.027(3) 0.025(3) 0.000 -0.006(3) 0.000
C2A 0.027(3) 0.036(4) 0.021(3) 0.000 -0.003(3) 0.000
C3A 0.023(3) 0.051(5) 0.026(3) 0.000 -0.005(3) 0.000
C4A 0.034(4) 0.061(5) 0.018(3) 0.000 0.000(3) 0.000
C5A 0.034(4) 0.040(4) 0.027(3) 0.000 0.000(3) 0.000
C6A 0.024(3) 0.053(5) 0.035(4) 0.000 -0.003(3) 0.000
C7A 0.040(5) 0.121(10) 0.035(5) 0.000 0.013(4) 0.000
C8A 0.039(5) 0.114(10) 0.058(6) 0.000 0.017(5) 0.000
C9A 0.030(4) 0.048(5) 0.062(6) 0.000 0.005(4) 0.000
C10A 0.047(5) 0.096(8) 0.016(3) 0.000 0.000(3) 0.000
C12A 0.041(3) 0.051(4) 0.033(3) 0.000(3) -0.001(2) -0.012(3)
C13A 0.042(5) 0.061(6) 0.040(4) 0.000 0.000(4) 0.000
C14A 0.043(3) 0.049(3) 0.038(3) 0.005(3) 0.009(2) -0.004(3)
W1B 0.03722(17) 0.03597(18) 0.02737(16) 0.000 -0.00028(12) 0.000
S1B 0.0361(11) 0.0680(16) 0.0684(15) 0.000 0.0015(11) 0.000
O1B 0.035(3) 0.089(5) 0.036(3) 0.000 -0.001(2) 0.000
O2B 0.151(9) 0.054(5) 0.056(5) 0.000 -0.002(5) 0.000
O3B 0.068(3) 0.054(3) 0.089(4) 0.018(3) 0.025(3) -0.004(3)
O4B 0.064(4) 0.102(6) 0.048(4) 0.000 -0.021(3) 0.000
O5B 0.090(4) 0.054(3) 0.056(3) -0.012(2) 0.013(2) 0.013(3)
C1B 0.031(4) 0.047(5) 0.035(4) 0.000 0.003(3) 0.000
C2B 0.035(4) 0.046(5) 0.053(5) 0.000 0.001(4) 0.000
C3B 0.037(5) 0.091(8) 0.068(7) 0.000 -0.004(4) 0.000
C4B 0.028(4) 0.084(8) 0.076(7) 0.000 -0.019(4) 0.000
C5B 0.041(5) 0.038(5) 0.078(7) 0.000 -0.015(4) 0.000
C6B 0.057(6) 0.034(5) 0.080(7) 0.000 -0.004(5) 0.000
C7B 0.038(4) 0.051(5) 0.039(4) 0.000 0.002(3) 0.000
C8B 0.066(7) 0.053(6) 0.077(7) 0.000 0.025(6) 0.000
C9B 0.171(16) 0.062(8) 0.048(6) 0.000 -0.001(8) 0.000
C10B 0.055(6) 0.118(10) 0.028(4) 0.000 0.006(4) 0.000
C12B 0.041(3) 0.045(3) 0.042(3) 0.001(3) 0.006(2) 0.005(3)
C13B 0.054(5) 0.048(5) 0.031(4) 0.000 -0.008(4) 0.000
C14B 0.061(4) 0.041(3) 0.040(3) 0.006(3) 0.005(3) 0.001(3)

loop_
_atom_type_symbol
_atom_type_description
_atom_type_scat_dispersion_real
_atom_type_scat_dispersion_imag
_atom_type_scat_source
C C 0.0033 0.0016 'International Tables Vol C Tables 4.2.6.8 and 6.1.1.4'
H H 0.0000 0.0000 'International Tables Vol C Tables 4.2.6.8 and 6.1.1.4'
O O 0.0106 0.0060 'International Tables Vol C Tables 4.2.6.8 and 6.1.1.4'
S S 0.1246 0.1234 'International Tables Vol C Tables 4.2.6.8 and 6.1.1.4'
W W -0.8490 6.8722 'International Tables Vol C Tables 4.2.6.8 and 6.1.1.4'

loop_
_geom_angle_atom_site_label_1
_geom_angle_atom_site_label_2
_geom_angle_atom_site_label_3
_geom_angle
_geom_angle_site_symmetry_1
_geom_angle_site_symmetry_3
_geom_angle_publ_flag
C14A W1A C14A 89.6(3) 7_565 . ?
C14A W1A C12A 89.9(3) 7_565 7_565 ?
C14A W1A C12A 177.0(2) . 7_565 ?
C14A W1A C12A 177.0(2) 7_565 . ?
C14A W1A C12A 89.9(3) . . ?
C12A W1A C12A 90.4(3) 7_565 . ?
C14A W1A C13A 87.7(2) 7_565 . ?
C14A W1A C13A 87.7(2) . . ?
C12A W1A C13A 89.4(2) 7_565 . ?
C12A W1A C13A 89.4(2) . . ?
C14A W1A C1A 94.1(2) 7_565 . ?
C14A W1A C1A 94.1(2) . . ?
C12A W1A C1A 88.86(19) 7_565 . ?
C12A W1A C1A 88.86(19) . . ?
C13A W1A C1A 177.5(3) . . ?
C5A S1A C2A 92.8(3) . . ?
C1A O1A C10A 122.5(6) . . ?
C9A O2A C6A 105.8(6) . . ?
O1A C1A C2A 106.3(6) . . ?
O1A C1A W1A 128.1(5) . . ?
C2A C1A W1A 125.6(5) . . ?
C3A C2A C1A 129.9(6) . . ?
C3A C2A S1A 109.4(5) . . ?
C1A C2A S1A 120.7(5) . . ?
C4A C3A C2A 113.2(6) . . ?
C5A C4A C3A 114.2(6) . . ?
C4A C5A C6A 126.9(7) . . ?
C4A C5A S1A 110.5(5) . . ?
C6A C5A S1A 122.6(6) . . ?
O2A C6A C7A 111.3(7) . . ?
O2A C6A C5A 116.9(7) . . ?
C7A C6A C5A 131.8(7) . . ?
C6A C7A C8A 103.0(8) . . ?
C9A C8A C7A 109.4(8) . . ?
C8A C9A O2A 110.5(8) . . ?
O3A C12A W1A 178.0(5) . . ?
O4A C13A W1A 179.7(8) . . ?
O5A C14A W1A 176.7(5) . . ?
C13B W1B C12B 87.4(2) . . ?
C13B W1B C12B 87.4(2) . 7 ?
C12B W1B C12B 93.2(3) . 7 ?
C13B W1B C14B 88.7(3) . 7 ?
C12B W1B C14B 175.6(2) . 7 ?
C12B W1B C14B 88.7(2) 7 7 ?
C13B W1B C14B 88.7(3) . . ?
C12B W1B C14B 88.7(2) . . ?
C12B W1B C14B 175.6(2) 7 . ?
C14B W1B C14B 89.1(3) 7 . ?
C13B W1B C1B 178.6(3) . . ?
C12B W1B C1B 91.7(2) . . ?
C12B W1B C1B 91.7(2) 7 . ?
C14B W1B C1B 92.3(2) 7 . ?
C14B W1B C1B 92.3(2) . . ?
C2B S1B C5B 88.9(5) . . ?
C1B O1B C10B 123.7(7) . . ?
C6B O2B C9B 95.1(9) . . ?
O1B C1B C2B 105.9(7) . . ?
O1B C1B W1B 129.2(5) . . ?
C2B C1B W1B 125.0(6) . . ?
C3B C2B C1B 127.4(9) . . ?
C3B C2B S1B 112.8(7) . . ?
C1B C2B S1B 119.7(6) . . ?
C2B C3B C4B 111.6(10) . . ?
C5B C4B C3B 113.0(9) . . ?
C4B C5B C6B 131.1(9) . . ?
C4B C5B S1B 113.8(8) . . ?
C6B C5B S1B 115.2(8) . . ?
C7B C6B C5B 125.1(10) . . ?
C7B C6B O2B 115.5(10) . . ?
C5B C6B O2B 119.4(9) . . ?
C6B C7B C8B 109.1(9) . . ?
C7B C8B C9B 106.9(11) . . ?
C8B C9B O2B 113.4(10) . . ?
O3B C12B W1B 177.1(6) . . ?
O4B C13B W1B 179.0(8) . . ?
O5B C14B W1B 176.1(6) . . ?

loop_
_geom_bond_atom_site_label_1
_geom_bond_atom_site_label_2
_geom_bond_distance
_geom_bond_site_symmetry_2
_geom_bond_publ_flag
W1A C14A 2.042(6) 7_565 ?
W1A C14A 2.042(6) . ?
W1A C12A 2.046(6) 7_565 ?
W1A C12A 2.046(6) . ?
W1A C13A 2.036(9) . ?
W1A C1A 2.226(7) . ?
S1A C5A 1.712(7) . ?
S1A C2A 1.739(7) . ?
O1A C1A 1.328(8) . ?
O1A C10A 1.426(8) . ?
O2A C9A 1.371(10) . ?
O2A C6A 1.374(9) . ?
O3A C12A 1.132(7) . ?
O4A C13A 1.126(11) . ?
O5A C14A 1.137(7) . ?
C1A C2A 1.432(9) . ?
C2A C3A 1.399(9) . ?
C3A C4A 1.384(10) . ?
C4A C5A 1.379(10) . ?
C5A C6A 1.432(10) . ?
C6A C7A 1.376(11) . ?
C7A C8A 1.442(13) . ?
C8A C9A 1.310(14) . ?
W1B C13B 2.027(8) . ?
W1B C12B 2.027(6) . ?
W1B C12B 2.027(6) 7 ?
W1B C14B 2.041(7) 7 ?
W1B C14B 2.041(7) . ?
W1B C1B 2.224(8) . ?
S1B C2B 1.731(9) . ?
S1B C5B 1.719(9) . ?
O1B C1B 1.308(9) . ?
O1B C10B 1.440(11) . ?
O2B C6B 1.478(14) . ?
O2B C9B 1.540(19) . ?
O3B C12B 1.141(7) . ?
O4B C13B 1.137(10) . ?
O5B C14B 1.143(7) . ?
C1B C2B 1.469(11) . ?
C2B C3B 1.370(13) . ?
C3B C4B 1.388(14) . ?
C4B C5B 1.339(14) . ?
C5B C6B 1.431(15) . ?
C6B C7B 1.356(13) . ?
C7B C8B 1.381(13) . ?
C8B C9B 1.384(18) . ?
